data_7123629
loop_
_publ_author_name
'Yu, Xiaoxia'
'Zhou, Yao'
'Ma, Xingxing'
'Song, Qiuling'

_publ_section_title
;
 Transition metal-free assembly of 1,3,5-triazines by using ethyl
 bromodi-fluoroacetate as C1 source
;
_journal_name_full 'Chemical Communications'
_journal_paper_doi 10.1039/C9CC03534F
_journal_year 2019
_chemical_formula_moiety '0.67(C17 H14 N3 O2)'
_chemical_formula_sum 'C11.333 H9.333 N2 O1.333'
_chemical_formula_weight 194.88
_space_group_crystal_system monoclinic
_space_group_IT_number 14
_space_group_name_Hall '-P 2ybc'
_space_group_name_H-M_alt 'P 1 21/c 1'
_symmetry_Int_Tables_number 14
_symmetry_space_group_name_Hall '-P 2ybc'
_symmetry_space_group_name_H-M 'P 1 21/c 1'
_atom_sites_solution_primary direct
_audit_creation_date 2019-05-03
_audit_creation_method
;
Olex2 1.2
(compiled 2014.03.20 svn.r2914 for OlexSys, GUI svn.r4816)
;
_audit_update_record
;
2019-05-03 deposited with the CCDC.    2019-06-10 downloaded from the CCDC.
;
_cell_angle_alpha 90
_cell_angle_beta 111.992(16)
_cell_angle_gamma 90
_cell_formula_units_Z 6
_cell_length_a 15.409(2)
_cell_length_b 8.2878(8)
_cell_length_c 12.3822(16)
_cell_measurement_reflns_used 1426
_cell_measurement_temperature 298
_cell_measurement_theta_max 26.7630
_cell_measurement_theta_min 3.6570
_cell_volume 1466.2(3)
_computing_cell_refinement 'CrysAlisPro 1.171.38.41 (Rigaku OD, 2015)'
_computing_data_collection 'CrysAlisPro 1.171.38.41 (Rigaku OD, 2015)'
_computing_data_reduction 'CrysAlisPro 1.171.38.41 (Rigaku OD, 2015)'
_computing_molecular_graphics 'Olex2 (Dolomanov et al., 2009)'
_computing_publication_material 'Olex2 (Dolomanov et al., 2009)'
_computing_structure_refinement 'olex2.refine (Bourhis et al., 2013)'
_computing_structure_solution 'ShelXT (Sheldrick, 2008)'
_diffrn_ambient_temperature 298
_diffrn_detector 'CCD plate'
_diffrn_detector_area_resol_mean 16.1213
_diffrn_detector_type Eos
_diffrn_measured_fraction_theta_full 0.9977
_diffrn_measured_fraction_theta_max 0.9977
_diffrn_measurement_device 'four-circle diffractometer'
_diffrn_measurement_device_type 'Xcalibur, Eos, Gemini'
_diffrn_measurement_method '\w scans'
_diffrn_orient_matrix_type 'CrysAlisPro convention (1999,Acta A55,543-557)'
_diffrn_orient_matrix_UB_11 -0.0466291000
_diffrn_orient_matrix_UB_12 -0.0274201000
_diffrn_orient_matrix_UB_13 -0.0156414000
_diffrn_orient_matrix_UB_21 0.0045869000
_diffrn_orient_matrix_UB_22 0.0052717000
_diffrn_orient_matrix_UB_23 0.0591251000
_diffrn_orient_matrix_UB_31 -0.0161116000
_diffrn_orient_matrix_UB_32 0.0809956000
_diffrn_orient_matrix_UB_33 -0.0091227000
_diffrn_radiation_monochromator graphite
_diffrn_radiation_probe x-ray
_diffrn_radiation_type 'Mo K\a'
_diffrn_radiation_wavelength 0.71073
_diffrn_reflns_av_R_equivalents 0.0286
_diffrn_reflns_av_unetI/netI 0.0491
_diffrn_reflns_limit_h_max 20
_diffrn_reflns_limit_h_min -15
_diffrn_reflns_limit_k_max 5
_diffrn_reflns_limit_k_min -11
_diffrn_reflns_limit_l_max 9
_diffrn_reflns_limit_l_min -16
_diffrn_reflns_number 6918
_diffrn_reflns_theta_full 24.9994
_diffrn_reflns_theta_max 25.00
_diffrn_reflns_theta_min 3.55
_diffrn_source 'fine-focus sealed X-ray tube'
_diffrn_source_type 'Enhance (Mo) X-ray Source'
_exptl_absorpt_coefficient_mu 0.089
_exptl_absorpt_correction_T_max 1.00000
_exptl_absorpt_correction_T_min 0.74108
_exptl_absorpt_correction_type multi-scan
_exptl_absorpt_process_details
;
CrysAlisPro 1.171.38.41 (Rigaku Oxford Diffraction, 2015)
Empirical absorption correction using spherical harmonics,
 implemented in SCALE3 ABSPACK scaling algorithm.
;
_exptl_crystal_density_diffrn 1.3241
_exptl_crystal_description block
_exptl_crystal_F_000 612.2802
_refine_diff_density_max 0.5335
_refine_diff_density_min -0.4955
_refine_diff_density_rms 0.1196
_refine_ls_d_res_high 0.8409
_refine_ls_d_res_low 5.7406
_refine_ls_goodness_of_fit_ref 1.0767
_refine_ls_hydrogen_treatment constr
_refine_ls_matrix_type full
_refine_ls_number_constraints 24
_refine_ls_number_parameters 200
_refine_ls_number_reflns 2576
_refine_ls_number_restraints 0
_refine_ls_restrained_S_all 1.0767
_refine_ls_R_factor_all 0.0928
_refine_ls_R_factor_gt 0.0630
_refine_ls_shift/su_max 0.0000
_refine_ls_shift/su_mean 0.0000
_refine_ls_structure_factor_coef Fsqd
_refine_ls_weighting_details 'w=1/[\s^2^(Fo^2^)+(0.1P)^2^] where P=(Fo^2^+2Fc^2^)/3'
_refine_ls_weighting_scheme calc
_refine_ls_wR_factor_gt 0.1563
_refine_ls_wR_factor_ref 0.1828
_reflns_Friedel_coverage 0.0
_reflns_limit_h_max 16
_reflns_limit_h_min -18
_reflns_limit_k_max 9
_reflns_limit_k_min 0
_reflns_limit_l_max 14
_reflns_limit_l_min 0
_reflns_number_gt 1717
_reflns_number_total 2576
_reflns_threshold_expression I>=2u(I)
_cod_data_source_file c9cc03534f2.cif
_cod_data_source_block exp_6638
_cod_original_cell_volume 1466.3(4)
_cod_database_code 7123629
_reflns_odcompleteness_completeness 99.63
_reflns_odcompleteness_iscentric 1
_reflns_odcompleteness_theta 26.32
_olex2_refinement_description
;
1. Fixed Uiso
 At 1.2 times of:
  All C(H) groups
 At 1.5 times of:
  All C(H,H,H) groups
2.a Aromatic/amide H refined with riding coordinates:
 C00J(H00J), C00E(H00E), C00B(H00B), C00D(H00D), C00I(H00I), C00K(H00K),
 C00F(H00F), C00C(H00C)
2.b Idealised Me refined as rotating group:
 C00L(H00a,H00g,H00h), C00M(H00l,H00m,H00n)
;
_oxdiff_exptl_absorpt_empirical_details
;
Empirical correction (ABSPACK) includes:
- Absorption correction using spherical harmonics
- Frame scaling
;
_oxdiff_exptl_absorpt_empirical_full_max 1.590
_oxdiff_exptl_absorpt_empirical_full_min 0.661

loop_
_space_group_symop_id
_space_group_symop_operation_xyz
1 x,y,z
2 -x,y+1/2,-z+1/2
3 -x,-y,-z
4 x,-y-1/2,z-1/2

loop_
_atom_site_label
_atom_site_type_symbol
_atom_site_fract_x
_atom_site_fract_y
_atom_site_fract_z
_atom_site_U_iso_or_equiv
_atom_site_adp_type
_atom_site_occupancy
_atom_site_refinement_flags_posn
O001 O 0.97775(12) 0.5027(2) 0.65742(15) 0.0672(6) Uani 1.000000 .
N002 N 0.57073(13) 0.1979(2) 0.41752(14) 0.0431(5) Uani 1.000000 .
O003 O 0.17263(12) 0.1411(2) 0.45768(16) 0.0714(6) Uani 1.000000 .
N004 N 0.64441(15) 0.1105(2) 0.29032(15) 0.0521(5) Uani 1.000000 .
N005 N 0.48674(14) 0.0391(2) 0.25186(15) 0.0536(6) Uani 1.000000 .
C006 C 0.41149(16) 0.1265(2) 0.38022(17) 0.0414(6) Uani 1.000000 .
C007 C 0.73088(16) 0.2732(2) 0.45822(17) 0.0422(6) Uani 1.000000 .
C008 C 0.49395(16) 0.1206(2) 0.34938(17) 0.0421(6) Uani 1.000000 .
C009 C 0.64418(17) 0.1899(2) 0.38522(17) 0.0431(6) Uani 1.000000 .
C00A C 0.89383(16) 0.4303(3) 0.59605(19) 0.0477(6) Uani 1.000000 .
C00B C 0.73742(16) 0.3520(3) 0.55971(18) 0.0473(6) Uani 1.000000 .
C00C C 0.41360(17) 0.2051(3) 0.48051(19) 0.0474(6) Uani 1.000000 .
C00D C 0.81784(17) 0.4300(3) 0.62812(19) 0.0490(6) Uani 1.000000 .
C00E C 0.80845(17) 0.2750(3) 0.42693(19) 0.0497(6) Uani 1.000000 .
C00F C 0.33619(17) 0.2128(3) 0.50978(19) 0.0499(6) Uani 1.000000 .
C00G C 0.25360(17) 0.1409(3) 0.4379(2) 0.0509(6) Uani 1.000000 .
C00H C 0.56358(18) 0.0390(3) 0.22840(19) 0.0528(6) Uani 1.000000 .
C00I C 0.32801(18) 0.0556(3) 0.3096(2) 0.0549(7) Uani 1.000000 .
C00J C 0.88915(17) 0.3520(3) 0.4943(2) 0.0528(7) Uani 1.000000 .
C00K C 0.25058(18) 0.0631(3) 0.3377(2) 0.0618(7) Uani 1.000000 .
C00L C 0.1747(2) 0.2043(4) 0.5653(2) 0.0762(9) Uani 1.000000 .
C00M C 0.9863(2) 0.5860(4) 0.7619(3) 0.0804(9) Uani 1.000000 .
H00J H 0.94065(17) 0.3521(3) 0.4724(2) 0.0633(8) Uiso 1.000000 R
H00E H 0.80555(17) 0.2231(3) 0.35909(19) 0.0597(8) Uiso 1.000000 R
H00B H 0.68611(16) 0.3520(3) 0.58201(18) 0.0568(7) Uiso 1.000000 R
H00D H 0.82071(17) 0.4824(3) 0.69581(19) 0.0588(7) Uiso 1.000000 R
H00I H 0.32478(18) 0.0023(3) 0.2421(2) 0.0659(8) Uiso 1.000000 R
H00K H 0.19513(18) 0.0153(3) 0.2889(2) 0.0742(9) Uiso 1.000000 R
H00F H 0.33915(17) 0.2658(3) 0.57728(19) 0.0599(7) Uiso 1.000000 R
H00C H 0.46889(17) 0.2538(3) 0.52890(19) 0.0569(7) Uiso 1.000000 R
H00a H 0.1141(4) 0.192(2) 0.5697(8) 0.1143(13) Uiso 1.000000 GR
H00g H 0.2204(11) 0.1469(17) 0.6285(2) 0.1143(13) Uiso 1.000000 GR
H00h H 0.1909(15) 0.3167(7) 0.5705(8) 0.1143(13) Uiso 1.000000 GR
H00l H 0.9404(10) 0.6704(17) 0.7440(4) 0.1205(14) Uiso 1.000000 GR
H00m H 0.9764(16) 0.5117(6) 0.8157(8) 0.1205(14) Uiso 1.000000 GR
H00n H 1.0478(5) 0.632(2) 0.7962(11) 0.1205(14) Uiso 1.000000 GR

loop_
_atom_site_aniso_label
_atom_site_aniso_U_11
_atom_site_aniso_U_22
_atom_site_aniso_U_33
_atom_site_aniso_U_12
_atom_site_aniso_U_13
_atom_site_aniso_U_23
O001 0.0513(11) 0.0768(13) 0.0758(12) -0.0126(9) 0.0266(9) -0.0131(10)
N002 0.0475(12) 0.0423(10) 0.0421(10) -0.0012(9) 0.0198(9) 0.0004(8)
O003 0.0519(12) 0.0930(14) 0.0752(12) -0.0050(10) 0.0305(9) -0.0025(10)
N004 0.0645(14) 0.0529(11) 0.0458(10) 0.0010(11) 0.0285(10) -0.0020(9)
N005 0.0582(14) 0.0565(12) 0.0458(11) -0.0068(10) 0.0191(10) -0.0097(9)
C006 0.0484(14) 0.0361(11) 0.0396(11) -0.0031(11) 0.0164(10) 0.0029(10)
C007 0.0491(14) 0.0400(11) 0.0416(11) 0.0025(11) 0.0219(10) 0.0066(9)
C008 0.0515(15) 0.0362(11) 0.0359(11) -0.0015(10) 0.0132(10) 0.0019(9)
C009 0.0551(15) 0.0388(11) 0.0389(11) 0.0032(11) 0.0217(11) 0.0060(10)
C00A 0.0428(14) 0.0472(13) 0.0534(13) -0.0020(11) 0.0185(11) 0.0044(11)
C00B 0.0466(14) 0.0549(14) 0.0484(12) -0.0000(11) 0.0268(11) -0.0001(11)
C00C 0.0457(14) 0.0481(13) 0.0451(12) -0.0043(11) 0.0131(11) -0.0005(10)
C00D 0.0512(15) 0.0535(14) 0.0467(12) -0.0021(12) 0.0234(11) -0.0040(11)
C00E 0.0554(16) 0.0525(13) 0.0490(13) 0.0007(12) 0.0285(12) -0.0014(11)
C00F 0.0509(15) 0.0535(14) 0.0463(12) 0.0015(12) 0.0194(11) 0.0011(11)
C00G 0.0457(15) 0.0515(14) 0.0571(14) -0.0002(12) 0.0211(11) 0.0081(11)
C00H 0.0616(17) 0.0517(14) 0.0469(13) -0.0011(13) 0.0225(12) -0.0024(11)
C00I 0.0580(16) 0.0585(14) 0.0468(13) -0.0126(13) 0.0180(12) -0.0120(11)
C00J 0.0491(15) 0.0577(15) 0.0622(14) 0.0010(12) 0.0332(12) 0.0025(12)
C00K 0.0503(16) 0.0711(17) 0.0603(15) -0.0175(13) 0.0165(12) -0.0122(13)
C00L 0.069(2) 0.097(2) 0.0762(18) 0.0145(17) 0.0422(16) 0.0126(17)
C00M 0.0597(19) 0.089(2) 0.086(2) -0.0117(16) 0.0198(15) -0.0302(18)

loop_
_atom_type_symbol
_atom_type_scat_dispersion_real
_atom_type_scat_dispersion_imag
_atom_type_scat_Cromer_Mann_a1
_atom_type_scat_Cromer_Mann_a2
_atom_type_scat_Cromer_Mann_a3
_atom_type_scat_Cromer_Mann_a4
_atom_type_scat_Cromer_Mann_b1
_atom_type_scat_Cromer_Mann_b2
_atom_type_scat_Cromer_Mann_b3
_atom_type_scat_Cromer_Mann_b4
_atom_type_scat_Cromer_Mann_c
_atom_type_scat_source
_atom_type_scat_dispersion_source
H 0.00000 0.00000 0.49300 0.32291 0.14019 0.04081 10.51090 26.12570 3.14236 57.79970 0.0030380000826 'International Tables Volume C Table 6.1.1.4 (pp. 500-502)' 'Henke, Gullikson and Davis, At. Data and Nucl. Data Tables, 1993, 54, 2'
C 0.00347 0.00161 2.31000 1.02000 1.58860 0.86500 20.84390 10.20750 0.56870 51.65120 0.215599998832 'International Tables Volume C Table 6.1.1.4 (pp. 500-502)' 'Henke, Gullikson and Davis, At. Data and Nucl. Data Tables, 1993, 54, 2'
O 0.01158 0.00611 3.04850 2.28680 1.54630 0.86700 13.27710 5.70110 0.32390 32.90890 0.250800013542 'International Tables Volume C Table 6.1.1.4 (pp. 500-502)' 'Henke, Gullikson and Davis, At. Data and Nucl. Data Tables, 1993, 54, 2'
N 0.00653 0.00323 12.21260 3.13220 2.01250 1.16630 0.00570 9.89330 28.99750 0.58260 -11.5290002823 'International Tables Volume C Table 6.1.1.4 (pp. 500-502)' 'Henke, Gullikson and Davis, At. Data and Nucl. Data Tables, 1993, 54, 2'

loop_
_geom_angle_atom_site_label_1
_geom_angle_atom_site_label_2
_geom_angle_atom_site_label_3
_geom_angle
C00M O001 C00A 117.52(19)
C009 N002 C008 115.96(17)
C00L O003 C00G 118.0(2)
C00H N004 C009 114.3(2)
C00H N005 C008 114.62(19)
C00C C006 C008 121.2(2)
C00I C006 C008 121.0(2)
C00I C006 C00C 117.8(2)
C00B C007 C009 121.2(2)
C00E C007 C009 120.75(19)
C00E C007 C00B 118.1(2)
N005 C008 N002 124.2(2)
C006 C008 N002 118.19(18)
C006 C008 N005 117.56(19)
N004 C009 N002 124.4(2)
C007 C009 N002 117.91(18)
C007 C009 N004 117.7(2)
C00D C00A O001 124.9(2)
C00J C00A O001 115.1(2)
C00J C00A C00D 120.0(2)
C00D C00B C007 121.6(2)
H00B C00B C007 119.21(13)
H00B C00B C00D 119.21(13)
C00F C00C C006 121.7(2)
H00C C00C C006 119.16(14)
H00C C00C C00F 119.16(13)
C00B C00D C00A 119.6(2)
H00D C00D C00A 120.20(13)
H00D C00D C00B 120.20(13)
C00J C00E C007 121.0(2)
H00E C00E C007 119.48(13)
H00E C00E C00J 119.48(13)
C00G C00F C00C 119.4(2)
H00F C00F C00C 120.29(13)
H00F C00F C00G 120.29(14)
C00F C00G O003 124.7(2)
C00K C00G O003 116.0(2)
C00K C00G C00F 119.4(2)
N005 C00H N004 126.5(2)
C00K C00I C006 121.0(2)
H00I C00I C006 119.52(14)
H00I C00I C00K 119.52(14)
C00E C00J C00A 119.7(2)
H00J C00J C00A 120.14(14)
H00J C00J C00E 120.14(13)
C00I C00K C00G 120.7(2)
H00K C00K C00G 119.64(14)
H00K C00K C00I 119.64(14)
H00a C00L O003 109.5
H00g C00L O003 109.5
H00g C00L H00a 109.5
H00h C00L O003 109.5
H00h C00L H00a 109.5
H00h C00L H00g 109.5
H00l C00M O001 109.5
H00m C00M O001 109.5
H00m C00M H00l 109.5
H00n C00M O001 109.5
H00n C00M H00l 109.5
H00n C00M H00m 109.5

loop_
_geom_bond_atom_site_label_1
_geom_bond_atom_site_label_2
_geom_bond_distance
O001 C00A 1.369(3)
O001 C00M 1.428(3)
N002 C008 1.332(3)
N002 C009 1.336(3)
O003 C00G 1.358(3)
O003 C00L 1.421(3)
N004 C009 1.348(3)
N004 C00H 1.332(3)
N005 C008 1.351(3)
N005 C00H 1.321(3)
C006 C008 1.458(3)
C006 C00C 1.392(3)
C006 C00I 1.386(3)
C007 C009 1.474(3)
C007 C00B 1.386(3)
C007 C00E 1.388(3)
C00A C00D 1.370(3)
C00A C00J 1.394(3)
C00B C00D 1.373(3)
C00B H00B 0.9300
C00C C00F 1.372(3)
C00C H00C 0.9300
C00D H00D 0.9300
C00E C00J 1.369(3)
C00E H00E 0.9300
C00F C00G 1.385(3)
C00F H00F 0.9300
C00G C00K 1.384(3)
C00I C00K 1.363(3)
C00I H00I 0.9300
C00J H00J 0.9300
C00K H00K 0.9300
C00L H00a 0.9600
C00L H00g 0.9600
C00L H00h 0.9600
C00M H00l 0.9600
C00M H00m 0.9600
C00M H00n 0.9600
